data_2233651
loop_
_publ_author_name
'Udachin, Konstantin A.'
'Zaman, Md. Badruz'
'Ripmeester, John A.'

_publ_section_title
;
 <i>C</i>-Methylcalix[4]resorcinarene--1,4-bis(pyridin-3-yl)-2,3-diaza-1,3-butadiene
 (1/2)
;
_journal_coeditor_code VM2143
_journal_issue 2
_journal_name_full 'Acta Crystallographica Section E'
_journal_page_first o261
_journal_page_last o262
_journal_paper_doi 10.1107/S1600536811054717
_journal_volume 68
_journal_year 2012
_chemical_formula_iupac '2C12 H10 N4, C32 H32 O8'
_chemical_formula_moiety '2(C12 H10 N4), C32 H32 O8'
_chemical_formula_sum 'C56 H52 N8 O8'
_chemical_formula_weight 965.06
_chemical_name_common
;
<i>C</i>-Methylcalix[4]resorcinarene--1,4-bis(pyridin-3-yl)-2,3-diaza-
1,3-butadiene (1/2)
;
_chemical_name_systematic
;
2,9,15,22-tetramethylpentacyclo[21.3.1.1^10,14^.0^3,8^.0^16,21^]octacosa-
1(27),3(8),4,6,10(28),11,13,16,18,20,23,25-dodecaen-
5,6,11,13,18,19,24,26-octol--1,4-bis(pyridin-3-yl)-2,3-diaza-1,3-butadiene (1/2)
;
_space_group_IT_number 14
_symmetry_cell_setting monoclinic
_symmetry_space_group_name_Hall '-P 2ybc'
_symmetry_space_group_name_H-M 'P 1 21/c 1'
_atom_sites_solution_hydrogens geom
_atom_sites_solution_primary direct
_atom_sites_solution_secondary difmap
_audit_creation_method SHELXL-97
_cell_angle_alpha 90.00
_cell_angle_beta 109.324(2)
_cell_angle_gamma 90.00
_cell_formula_units_Z 4
_cell_length_a 12.2998(10)
_cell_length_b 26.232(2)
_cell_length_c 16.1097(13)
_cell_measurement_reflns_used 280
_cell_measurement_temperature 173.00(10)
_cell_measurement_theta_max 30
_cell_measurement_theta_min 5
_cell_volume 4904.9(7)
_computing_cell_refinement 'SAINT (Bruker, 2003)'
_computing_data_collection 'SMART (Bruker, 2003)'
_computing_data_reduction 'SAINT (Bruker, 2003)'
_computing_molecular_graphics 'ATOMS (Dowty, 1999)'
_computing_publication_material 'SHELXL97 (Sheldrick, 2008)'
_computing_structure_refinement 'SHELXL97 (Sheldrick, 2008)'
_computing_structure_solution 'SHELXS97 (Sheldrick, 2008)'
_diffrn_ambient_temperature 173.00(10)
_diffrn_measured_fraction_theta_full 0.998
_diffrn_measured_fraction_theta_max 0.998
_diffrn_measurement_device_type 'Bruker Kappa APEX CCD'
_diffrn_measurement_method '\f and \w scans'
_diffrn_radiation_monochromator graphite
_diffrn_radiation_source 'fine-focus sealed tube'
_diffrn_radiation_type MoK\a
_diffrn_radiation_wavelength 0.71070
_diffrn_reflns_av_R_equivalents 0.0576
_diffrn_reflns_av_sigmaI/netI 0.0465
_diffrn_reflns_limit_h_max 16
_diffrn_reflns_limit_h_min -16
_diffrn_reflns_limit_k_max 35
_diffrn_reflns_limit_k_min -35
_diffrn_reflns_limit_l_max 21
_diffrn_reflns_limit_l_min -21
_diffrn_reflns_number 58266
_diffrn_reflns_theta_full 28.76
_diffrn_reflns_theta_max 28.76
_diffrn_reflns_theta_min 1.55
_diffrn_standards_number 0
_exptl_absorpt_coefficient_mu 0.089
_exptl_absorpt_correction_T_max 0.9868
_exptl_absorpt_correction_T_min 0.9695
_exptl_absorpt_correction_type multi-scan
_exptl_absorpt_process_details '(SADABS; Sheldrick, 1996)'
_exptl_crystal_colour yellow
_exptl_crystal_density_diffrn 1.307
_exptl_crystal_density_method 'not measured'
_exptl_crystal_description block
_exptl_crystal_F_000 2032
_exptl_crystal_size_max 0.35
_exptl_crystal_size_mid 0.20
_exptl_crystal_size_min 0.15
_refine_diff_density_max 0.269
_refine_diff_density_min -0.237
_refine_ls_extinction_method none
_refine_ls_goodness_of_fit_ref 1.022
_refine_ls_hydrogen_treatment constr
_refine_ls_matrix_type full
_refine_ls_number_parameters 656
_refine_ls_number_reflns 12755
_refine_ls_number_restraints 0
_refine_ls_restrained_S_all 1.022
_refine_ls_R_factor_all 0.0935
_refine_ls_R_factor_gt 0.0504
_refine_ls_shift/su_max 0.000
_refine_ls_shift/su_mean 0.000
_refine_ls_structure_factor_coef Fsqd
_refine_ls_weighting_details 'calc w=1/[\s^2^(Fo^2^)+(0.0601P)^2^+0.3967P] where P=(Fo^2^+2Fc^2^)/3'
_refine_ls_weighting_scheme calc
_refine_ls_wR_factor_gt 0.1157
_refine_ls_wR_factor_ref 0.1308
_reflns_number_gt 7952
_reflns_number_total 12755
_reflns_threshold_expression I>2sigma(I)
_cod_data_source_file vm2143.cif
_cod_data_source_block I
_cod_original_sg_symbol_H-M 'P 21/c'
_cod_database_code 2233651
_cod_database_fobs_code 2233651

loop_
_symmetry_equiv_pos_as_xyz
'x, y, z'
'-x, y+1/2, -z+1/2'
'-x, -y, -z'
'x, -y-1/2, z-1/2'

loop_
_atom_site_type_symbol
_atom_site_label
_atom_site_fract_x
_atom_site_fract_y
_atom_site_fract_z
_atom_site_U_iso_or_equiv
_atom_site_adp_type
_atom_site_calc_flag
_atom_site_refinement_flags
_atom_site_occupancy
_atom_site_symmetry_multiplicity
O O1 0.11346(13) 0.10695(5) -0.29351(8) 0.0452(3) Uani d . 1 1
H H1 0.0785 0.1339 -0.2898 0.054 Uiso calc R 1 1
O O2 0.14016(10) 0.09443(4) 0.01170(8) 0.0317(3) Uani d . 1 1
H H2 0.1311 0.1262 0.0079 0.038 Uiso calc R 1 1
O O3 0.06394(11) -0.04247(5) -0.00563(10) 0.0460(3) Uani d . 1 1
H H3 0.0035 -0.0591 -0.0118 0.055 Uiso calc R 1 1
O O4 0.21608(10) -0.21043(4) 0.02754(8) 0.0331(3) Uani d . 1 1
H H4 0.2786 -0.2265 0.0467 0.040 Uiso calc R 1 1
O O5 0.40391(11) -0.28018(4) 0.03273(7) 0.0354(3) Uani d . 1 1
H H5 0.3820 -0.3103 0.0188 0.042 Uiso calc R 1 1
O O6 0.33853(11) -0.27263(4) -0.27806(7) 0.0363(3) Uani d . 1 1
H H6 0.3226 -0.3034 -0.2735 0.054 Uiso calc R 1 1
O O7 0.15451(11) -0.19612(4) -0.34688(9) 0.0405(3) Uani d . 1 1
H H7 0.2145 -0.2140 -0.3330 0.049 Uiso calc R 1 1
O O8 0.02134(10) -0.02744(5) -0.33701(9) 0.0409(3) Uani d . 1 1
H H8 -0.0220 -0.0375 -0.3095 0.049 Uiso calc R 1 1
C C1 0.24240(14) 0.01166(6) -0.12715(10) 0.0267(3) Uani d . 1 1
H H1A 0.2817 -0.0199 -0.1227 0.032 Uiso calc R 1 1
C C2 0.20718(14) 0.03655(6) -0.20799(10) 0.0273(3) Uani d . 1 1
C C3 0.14939(14) 0.08289(6) -0.21349(11) 0.0295(4) Uani d . 1 1
C C4 0.12804(14) 0.10278(6) -0.14037(11) 0.0299(4) Uani d . 1 1
H H4A 0.0886 0.1343 -0.1447 0.036 Uiso calc R 1 1
C C5 0.16409(13) 0.07667(6) -0.06111(11) 0.0257(3) Uani d . 1 1
C C6 0.22321(13) 0.03049(6) -0.05246(10) 0.0251(3) Uani d . 1 1
C C7 0.27180(15) 0.00482(6) 0.03648(10) 0.0289(4) Uani d . 1 1
H H7A 0.2234 0.0161 0.0722 0.035 Uiso calc R 1 1
C C8 0.39287(17) 0.02532(6) 0.08243(12) 0.0403(4) Uani d . 1 1
H H8A 0.4437 0.0148 0.0498 0.048 Uiso calc R 1 1
H H8B 0.4223 0.0117 0.1424 0.048 Uiso calc R 1 1
H H8C 0.3905 0.0626 0.0846 0.048 Uiso calc R 1 1
C C9 0.35759(14) -0.08547(6) 0.04637(10) 0.0258(3) Uani d . 1 1
H H9 0.4319 -0.0709 0.0586 0.031 Uiso calc R 1 1
C C10 0.26378(14) -0.05285(6) 0.03113(10) 0.0263(3) Uani d . 1 1
C C11 0.15494(15) -0.07511(6) 0.01108(11) 0.0311(4) Uani d . 1 1
C C12 0.14228(15) -0.12767(6) 0.01046(11) 0.0319(4) Uani d . 1 1
H H12 0.0679 -0.1423 -0.0022 0.038 Uiso calc R 1 1
C C13 0.23827(14) -0.15883(6) 0.02831(10) 0.0267(3) Uani d . 1 1
C C14 0.34808(14) -0.13859(6) 0.04461(10) 0.0241(3) Uani d . 1 1
C C15 0.44978(13) -0.17430(6) 0.05513(10) 0.0254(3) Uani d . 1 1
H H15 0.4489 -0.2006 0.0999 0.031 Uiso calc R 1 1
C C16 0.56767(15) -0.14822(7) 0.08735(11) 0.0340(4) Uani d . 1 1
H H16A 0.6282 -0.1736 0.0927 0.041 Uiso calc R 1 1
H H16B 0.5792 -0.1325 0.1448 0.041 Uiso calc R 1 1
H H16C 0.5711 -0.1219 0.0451 0.041 Uiso calc R 1 1
C C17 0.42627(13) -0.17562(6) -0.10809(10) 0.0243(3) Uani d . 1 1
H H17 0.4426 -0.1401 -0.1034 0.029 Uiso calc R 1 1
C C18 0.42989(13) -0.20196(6) -0.03196(10) 0.0241(3) Uani d . 1 1
C C19 0.40501(14) -0.25408(6) -0.04049(10) 0.0257(3) Uani d . 1 1
C C20 0.37761(14) -0.27811(6) -0.12184(10) 0.0277(3) Uani d . 1 1
H H20 0.3620 -0.3137 -0.1265 0.033 Uiso calc R 1 1
C C21 0.37305(14) -0.25029(6) -0.19626(10) 0.0276(3) Uani d . 1 1
C C22 0.40007(13) -0.19834(6) -0.19061(10) 0.0244(3) Uani d . 1 1
C C23 0.39568(14) -0.16694(6) -0.27175(10) 0.0266(3) Uani d . 1 1
H H23 0.3775 -0.1911 -0.3225 0.032 Uiso calc R 1 1
C C24 0.51371(15) -0.14370(7) -0.26115(12) 0.0332(4) Uani d . 1 1
H H24A 0.5091 -0.1239 -0.3138 0.040 Uiso calc R 1 1
H H24B 0.5706 -0.1710 -0.2533 0.040 Uiso calc R 1 1
H H24C 0.5370 -0.1213 -0.2095 0.040 Uiso calc R 1 1
C C25 0.31351(14) -0.07589(6) -0.28032(10) 0.0263(3) Uani d . 1 1
H H25 0.3901 -0.0631 -0.2603 0.032 Uiso calc R 1 1
C C26 0.29752(14) -0.12852(6) -0.29279(10) 0.0261(3) Uani d . 1 1
C C27 0.18376(15) -0.14597(6) -0.32558(11) 0.0298(4) Uani d . 1 1
C C28 0.09198(15) -0.11258(7) -0.34000(11) 0.0336(4) Uani d . 1 1
H H28 0.0152 -0.1250 -0.3616 0.040 Uiso calc R 1 1
C C29 0.11217(14) -0.06108(6) -0.32294(11) 0.0302(4) Uani d . 1 1
C C30 0.22337(14) -0.04121(6) -0.29563(10) 0.0259(3) Uani d . 1 1
C C31 0.23665(14) 0.01636(6) -0.28613(10) 0.0279(3) Uani d . 1 1
H H31 0.1798 0.0316 -0.3400 0.033 Uiso calc R 1 1
C C32 0.35513(15) 0.03607(7) -0.28153(11) 0.0328(4) Uani d . 1 1
H H32A 0.3548 0.0734 -0.2812 0.039 Uiso calc R 1 1
H H32B 0.3736 0.0239 -0.3328 0.039 Uiso calc R 1 1
H H32C 0.4131 0.0236 -0.2276 0.039 Uiso calc R 1 1
N N1A 0.14443(13) 0.19726(5) 0.01693(10) 0.0358(3) Uani d . 1 1
N N2A 0.21252(14) 0.38510(6) -0.00459(11) 0.0439(4) Uani d . 1 1
N N3A 0.27335(15) 0.43125(6) -0.00072(11) 0.0439(4) Uani d . 1 1
N N4A 0.32909(19) 0.62157(6) -0.00347(11) 0.0517(5) Uani d . 1 1
C C1A 0.07431(16) 0.23736(7) -0.00830(13) 0.0408(4) Uani d . 1 1
H H1A1 -0.0064 0.2314 -0.0295 0.049 Uiso calc R 1 1
C C2A 0.11289(16) 0.28689(7) -0.00523(14) 0.0422(5) Uani d . 1 1
H H2A 0.0598 0.3143 -0.0230 0.051 Uiso calc R 1 1
C C3A 0.23069(16) 0.29589(7) 0.02429(13) 0.0380(4) Uani d . 1 1
C C4A 0.30385(17) 0.25468(7) 0.05267(14) 0.0468(5) Uani d . 1 1
H H4A1 0.3849 0.2594 0.0751 0.056 Uiso calc R 1 1
C C5A 0.25681(16) 0.20659(7) 0.04773(14) 0.0436(5) Uani d . 1 1
H H5A 0.3077 0.1785 0.0675 0.052 Uiso calc R 1 1
C C6A 0.27847(18) 0.34750(7) 0.02479(14) 0.0447(5) Uani d . 1 1
H H6A 0.3595 0.3526 0.0474 0.054 Uiso calc R 1 1
C C7A 0.2177(2) 0.61136(8) -0.02188(14) 0.0559(6) Uani d . 1 1
H H7A1 0.1653 0.6391 -0.0325 0.067 Uiso calc R 1 1
C C8A 0.1737(2) 0.56213(7) -0.02647(13) 0.0488(5) Uani d . 1 1
H H8A1 0.0932 0.5566 -0.0410 0.059 Uiso calc R 1 1
C C9A 0.24915(18) 0.52175(7) -0.00953(11) 0.0393(4) Uani d . 1 1
C C10A 0.36571(19) 0.53196(7) 0.00988(13) 0.0436(5) Uani d . 1 1
H H10A 0.4203 0.5050 0.0219 0.052 Uiso calc R 1 1
C C11A 0.4010(2) 0.58211(7) 0.01135(14) 0.0500(5) Uani d . 1 1
H H11A 0.4807 0.5887 0.0236 0.060 Uiso calc R 1 1
C C12A 0.20629(18) 0.46912(7) -0.01125(11) 0.0393(4) Uani d . 1 1
H H12A 0.1268 0.4635 -0.0204 0.047 Uiso calc R 1 1
N N1B 0.27941(14) 0.62678(6) -0.25762(10) 0.0405(4) Uani d . 1 1
N N2B 0.14281(15) 0.44397(6) -0.25308(12) 0.0502(4) Uani d . 1 1
N N3B 0.15395(15) 0.39050(6) -0.25003(12) 0.0483(4) Uani d . 1 1
N N4B 0.03932(16) 0.20584(6) -0.28645(12) 0.0506(4) Uani d . 1 1
C C1B 0.17541(19) 0.60616(8) -0.27661(16) 0.0539(5) Uani d . 1 1
H H1B 0.1106 0.6283 -0.2945 0.065 Uiso calc R 1 1
C C2B 0.15533(18) 0.55428(8) -0.27192(15) 0.0501(5) Uani d . 1 1
H H2B 0.0790 0.5415 -0.2870 0.060 Uiso calc R 1 1
C C3B 0.24791(15) 0.52183(7) -0.24516(11) 0.0339(4) Uani d . 1 1
C C4B 0.35582(17) 0.54304(8) -0.22410(14) 0.0455(5) Uani d . 1 1
H H4B 0.4222 0.5219 -0.2045 0.055 Uiso calc R 1 1
C C5B 0.36766(18) 0.59495(8) -0.23147(13) 0.0456(5) Uani d . 1 1
H H5B 0.4432 0.6086 -0.2170 0.055 Uiso calc R 1 1
C C6B 0.23676(17) 0.46610(7) -0.24210(12) 0.0395(4) Uani d . 1 1
H H6B 0.3041 0.4459 -0.2313 0.047 Uiso calc R 1 1
C C7B -0.05398(19) 0.23441(7) -0.31747(13) 0.0461(5) Uani d . 1 1
H H7B -0.1265 0.2178 -0.3401 0.055 Uiso calc R 1 1
C C8B -0.05192(17) 0.28715(7) -0.31876(13) 0.0419(4) Uani d . 1 1
H H8B1 -0.1214 0.3060 -0.3417 0.050 Uiso calc R 1 1
C C9B 0.05244(17) 0.31199(7) -0.28629(12) 0.0390(4) Uani d . 1 1
C C10B 0.15124(19) 0.28258(8) -0.25297(16) 0.0556(6) Uani d . 1 1
H H10B 0.2248 0.2981 -0.2293 0.067 Uiso calc R 1 1
C C11B 0.1400(2) 0.23020(8) -0.25510(17) 0.0625(6) Uani d . 1 1
H H11B 0.2080 0.2103 -0.2329 0.075 Uiso calc R 1 1
C C12B 0.05814(18) 0.36805(7) -0.28603(13) 0.0423(4) Uani d . 1 1
H H12B -0.0097 0.3875 -0.3127 0.051 Uiso calc R 1 1

loop_
_atom_site_aniso_label
_atom_site_aniso_U_11
_atom_site_aniso_U_22
_atom_site_aniso_U_33
_atom_site_aniso_U_12
_atom_site_aniso_U_13
_atom_site_aniso_U_23
O1 0.0656(9) 0.0323(7) 0.0369(7) 0.0184(6) 0.0157(6) 0.0106(5)
O2 0.0408(7) 0.0189(5) 0.0403(7) 0.0030(5) 0.0202(6) -0.0016(5)
O3 0.0388(7) 0.0284(6) 0.0798(10) 0.0093(6) 0.0316(7) 0.0106(7)
O4 0.0359(7) 0.0212(6) 0.0434(7) 0.0006(5) 0.0146(6) 0.0036(5)
O5 0.0568(8) 0.0202(6) 0.0310(6) -0.0032(5) 0.0169(6) 0.0010(5)
O6 0.0541(8) 0.0264(6) 0.0296(6) -0.0084(5) 0.0156(6) -0.0074(5)
O7 0.0345(7) 0.0301(6) 0.0522(8) -0.0040(5) 0.0079(6) -0.0088(6)
O8 0.0293(7) 0.0399(7) 0.0523(8) 0.0054(5) 0.0117(6) 0.0030(6)
C1 0.0295(8) 0.0205(7) 0.0301(8) 0.0030(6) 0.0097(7) 0.0013(6)
C2 0.0285(8) 0.0242(8) 0.0294(8) -0.0015(6) 0.0099(7) 0.0012(6)
C3 0.0308(9) 0.0238(8) 0.0319(9) 0.0010(7) 0.0078(7) 0.0044(7)
C4 0.0302(9) 0.0195(8) 0.0397(9) 0.0042(6) 0.0110(7) 0.0021(7)
C5 0.0245(8) 0.0214(8) 0.0323(8) -0.0037(6) 0.0111(7) -0.0028(6)
C6 0.0270(8) 0.0204(8) 0.0289(8) -0.0013(6) 0.0104(7) 0.0011(6)
C7 0.0416(10) 0.0190(7) 0.0281(8) 0.0031(7) 0.0145(7) 0.0001(6)
C8 0.0528(12) 0.0236(8) 0.0350(9) 0.0012(8) 0.0019(8) -0.0025(7)
C9 0.0333(9) 0.0231(8) 0.0221(8) -0.0012(6) 0.0106(7) -0.0007(6)
C10 0.0379(9) 0.0196(7) 0.0247(8) 0.0026(6) 0.0147(7) 0.0008(6)
C11 0.0357(9) 0.0263(8) 0.0368(9) 0.0076(7) 0.0193(8) 0.0058(7)
C12 0.0308(9) 0.0268(8) 0.0424(10) -0.0001(7) 0.0178(8) 0.0037(7)
C13 0.0356(9) 0.0212(8) 0.0270(8) 0.0010(7) 0.0151(7) 0.0018(6)
C14 0.0318(9) 0.0210(7) 0.0205(7) 0.0020(6) 0.0102(6) -0.0006(6)
C15 0.0305(9) 0.0211(7) 0.0241(8) 0.0024(6) 0.0081(7) 0.0001(6)
C16 0.0317(9) 0.0311(9) 0.0339(9) 0.0021(7) 0.0037(7) -0.0057(7)
C17 0.0249(8) 0.0191(7) 0.0301(8) 0.0000(6) 0.0106(7) -0.0015(6)
C18 0.0245(8) 0.0210(7) 0.0264(8) 0.0013(6) 0.0078(6) -0.0022(6)
C19 0.0281(8) 0.0216(7) 0.0293(8) 0.0009(6) 0.0120(7) 0.0019(6)
C20 0.0323(9) 0.0196(7) 0.0328(9) -0.0027(6) 0.0128(7) -0.0036(6)
C21 0.0286(8) 0.0261(8) 0.0292(8) -0.0008(6) 0.0113(7) -0.0050(7)
C22 0.0255(8) 0.0223(8) 0.0272(8) 0.0008(6) 0.0110(6) -0.0007(6)
C23 0.0296(9) 0.0263(8) 0.0250(8) -0.0007(7) 0.0107(7) -0.0015(6)
C24 0.0330(9) 0.0336(9) 0.0365(9) 0.0020(7) 0.0162(8) 0.0043(7)
C25 0.0268(8) 0.0291(8) 0.0229(8) -0.0032(7) 0.0081(6) -0.0003(6)
C26 0.0291(9) 0.0286(8) 0.0218(7) -0.0009(7) 0.0103(7) 0.0000(6)
C27 0.0331(9) 0.0277(8) 0.0279(8) -0.0040(7) 0.0091(7) -0.0026(7)
C28 0.0268(9) 0.0358(9) 0.0363(9) -0.0059(7) 0.0078(7) -0.0043(7)
C29 0.0275(9) 0.0331(9) 0.0286(8) 0.0027(7) 0.0074(7) 0.0008(7)
C30 0.0295(8) 0.0283(8) 0.0201(7) -0.0006(7) 0.0083(6) 0.0012(6)
C31 0.0299(9) 0.0283(8) 0.0243(8) 0.0017(7) 0.0076(7) 0.0028(6)
C32 0.0345(9) 0.0324(9) 0.0324(9) -0.0022(7) 0.0125(7) 0.0007(7)
N1A 0.0351(8) 0.0252(7) 0.0471(9) 0.0007(6) 0.0135(7) -0.0001(6)
N2A 0.0497(10) 0.0269(8) 0.0513(10) -0.0109(7) 0.0114(8) 0.0013(7)
N3A 0.0572(11) 0.0279(8) 0.0475(9) -0.0143(7) 0.0187(8) -0.0026(7)
N4A 0.0927(15) 0.0297(9) 0.0385(9) -0.0161(9) 0.0297(10) -0.0029(7)
C1A 0.0326(10) 0.0284(9) 0.0562(12) -0.0025(7) 0.0077(9) 0.0045(8)
C2A 0.0360(10) 0.0258(9) 0.0596(12) 0.0015(8) 0.0089(9) 0.0086(8)
C3A 0.0380(10) 0.0268(9) 0.0488(11) -0.0049(8) 0.0138(9) -0.0001(8)
C4A 0.0304(10) 0.0352(10) 0.0732(15) -0.0016(8) 0.0149(10) -0.0002(10)
C5A 0.0373(11) 0.0284(9) 0.0651(13) 0.0064(8) 0.0168(10) 0.0014(9)
C6A 0.0413(11) 0.0332(10) 0.0588(13) -0.0107(9) 0.0156(10) -0.0014(9)
C7A 0.0887(18) 0.0316(10) 0.0429(12) 0.0000(11) 0.0156(12) 0.0044(9)
C8A 0.0651(14) 0.0350(10) 0.0392(11) -0.0058(10) 0.0077(10) 0.0035(8)
C9A 0.0636(13) 0.0294(9) 0.0247(8) -0.0105(9) 0.0144(8) -0.0008(7)
C10A 0.0638(13) 0.0319(10) 0.0436(11) -0.0101(9) 0.0293(10) -0.0046(8)
C11A 0.0759(15) 0.0383(11) 0.0483(12) -0.0198(11) 0.0373(11) -0.0082(9)
C12A 0.0524(12) 0.0303(9) 0.0299(9) -0.0108(8) 0.0063(8) 0.0018(7)
N1B 0.0511(10) 0.0342(8) 0.0365(8) -0.0075(7) 0.0148(7) -0.0088(7)
N2B 0.0474(10) 0.0333(9) 0.0703(12) -0.0018(8) 0.0201(9) -0.0022(8)
N3B 0.0518(11) 0.0337(9) 0.0628(11) -0.0028(8) 0.0234(9) 0.0024(8)
N4B 0.0536(11) 0.0340(9) 0.0602(11) 0.0045(8) 0.0133(9) 0.0084(8)
C1B 0.0445(12) 0.0370(11) 0.0728(15) 0.0027(9) 0.0093(11) -0.0009(10)
C2B 0.0384(11) 0.0377(11) 0.0697(14) -0.0058(9) 0.0117(10) 0.0001(10)
C3B 0.0405(10) 0.0341(9) 0.0314(9) -0.0019(8) 0.0176(8) -0.0022(7)
C4B 0.0386(11) 0.0406(11) 0.0603(13) 0.0010(9) 0.0206(10) 0.0000(9)
C5B 0.0434(11) 0.0440(11) 0.0528(12) -0.0108(9) 0.0202(10) -0.0107(9)
C6B 0.0422(11) 0.0371(10) 0.0442(11) 0.0017(8) 0.0212(9) 0.0031(8)
C7B 0.0489(12) 0.0363(10) 0.0510(12) -0.0029(9) 0.0138(10) 0.0022(9)
C8B 0.0429(11) 0.0376(10) 0.0424(11) 0.0058(8) 0.0104(9) 0.0031(8)
C9B 0.0490(12) 0.0321(9) 0.0384(10) 0.0009(8) 0.0176(9) 0.0052(8)
C10B 0.0423(12) 0.0409(12) 0.0794(16) -0.0018(9) 0.0145(11) 0.0071(11)
C11B 0.0483(13) 0.0414(12) 0.0886(18) 0.0086(10) 0.0102(12) 0.0146(12)
C12B 0.0489(12) 0.0350(10) 0.0452(11) 0.0029(9) 0.0184(9) 0.0032(8)

loop_
_atom_type_symbol
_atom_type_description
_atom_type_scat_dispersion_real
_atom_type_scat_dispersion_imag
_atom_type_scat_source
C C 0.0033 0.0016 'International Tables Vol C Tables 4.2.6.8 and 6.1.1.4'
H H 0.0000 0.0000 'International Tables Vol C Tables 4.2.6.8 and 6.1.1.4'
N N 0.0061 0.0033 'International Tables Vol C Tables 4.2.6.8 and 6.1.1.4'
O O 0.0106 0.0060 'International Tables Vol C Tables 4.2.6.8 and 6.1.1.4'

loop_
_geom_angle_atom_site_label_1
_geom_angle_atom_site_label_2
_geom_angle_atom_site_label_3
_geom_angle
C3 O1 H1 109.5
C5 O2 H2 109.5
C11 O3 H3 109.5
C13 O4 H4 109.5
C19 O5 H5 109.5
C21 O6 H6 109.5
C27 O7 H7 109.5
C29 O8 H8 109.5
C6 C1 C2 123.60(14)
C6 C1 H1A 118.2
C2 C1 H1A 118.2
C1 C2 C3 117.53(14)
C1 C2 C31 121.81(14)
C3 C2 C31 120.54(14)
O1 C3 C4 122.11(14)
O1 C3 C2 117.35(14)
C4 C3 C2 120.52(15)
C5 C4 C3 120.16(14)
C5 C4 H4A 119.9
C3 C4 H4A 119.9
O2 C5 C4 121.49(14)
O2 C5 C6 117.28(14)
C4 C5 C6 121.20(14)
C1 C6 C5 116.98(14)
C1 C6 C7 122.22(14)
C5 C6 C7 120.62(14)
C6 C7 C10 113.06(13)
C6 C7 C8 108.58(13)
C10 C7 C8 114.46(14)
C6 C7 H7A 106.8
C10 C7 H7A 106.8
C8 C7 H7A 106.8
C7 C8 H8A 109.5
C7 C8 H8B 109.5
H8A C8 H8B 109.5
C7 C8 H8C 109.5
H8A C8 H8C 109.5
H8B C8 H8C 109.5
C10 C9 C14 123.40(15)
C10 C9 H9 118.3
C14 C9 H9 118.3
C9 C10 C11 117.32(14)
C9 C10 C7 124.67(15)
C11 C10 C7 118.00(14)
O3 C11 C12 122.67(15)
O3 C11 C10 116.38(14)
C12 C11 C10 120.93(15)
C13 C12 C11 119.92(16)
C13 C12 H12 120.0
C11 C12 H12 120.0
O4 C13 C12 115.10(14)
O4 C13 C14 123.51(14)
C12 C13 C14 121.38(14)
C13 C14 C9 116.94(14)
C13 C14 C15 119.66(13)
C9 C14 C15 123.33(14)
C18 C15 C14 108.28(12)
C18 C15 C16 111.73(13)
C14 C15 C16 114.39(13)
C18 C15 H15 107.4
C14 C15 H15 107.4
C16 C15 H15 107.4
C15 C16 H16A 109.5
C15 C16 H16B 109.5
H16A C16 H16B 109.5
C15 C16 H16C 109.5
H16A C16 H16C 109.5
H16B C16 H16C 109.5
C22 C17 C18 123.82(14)
C22 C17 H17 118.1
C18 C17 H17 118.1
C17 C18 C19 117.11(14)
C17 C18 C15 121.42(13)
C19 C18 C15 121.26(14)
O5 C19 C20 121.14(13)
O5 C19 C18 117.98(13)
C20 C19 C18 120.83(14)
C21 C20 C19 120.21(14)
C21 C20 H20 119.9
C19 C20 H20 119.9
O6 C21 C20 121.00(14)
O6 C21 C22 117.97(14)
C20 C21 C22 121.00(14)
C17 C22 C21 116.97(14)
C17 C22 C23 121.08(13)
C21 C22 C23 121.89(14)
C26 C23 C22 110.34(12)
C26 C23 C24 114.45(13)
C22 C23 C24 110.78(13)
C26 C23 H23 107.0
C22 C23 H23 107.0
C24 C23 H23 107.0
C23 C24 H24A 109.5
C23 C24 H24B 109.5
H24A C24 H24B 109.5
C23 C24 H24C 109.5
H24A C24 H24C 109.5
H24B C24 H24C 109.5
C30 C25 C26 123.61(15)
C30 C25 H25 118.2
C26 C25 H25 118.2
C27 C26 C25 116.90(14)
C27 C26 C23 119.19(14)
C25 C26 C23 123.90(14)
O7 C27 C28 115.51(15)
O7 C27 C26 123.57(15)
C28 C27 C26 120.91(15)
C29 C28 C27 120.04(15)
C29 C28 H28 120.0
C27 C28 H28 120.0
O8 C29 C28 120.55(15)
O8 C29 C30 117.98(15)
C28 C29 C30 121.40(15)
C25 C30 C29 116.94(15)
C25 C30 C31 125.33(14)
C29 C30 C31 117.72(14)
C2 C31 C30 112.53(13)
C2 C31 C32 109.18(13)
C30 C31 C32 114.24(13)
C2 C31 H31 106.8
C30 C31 H31 106.8
C32 C31 H31 106.8
C31 C32 H32A 109.5
C31 C32 H32B 109.5
H32A C32 H32B 109.5
C31 C32 H32C 109.5
H32A C32 H32C 109.5
H32B C32 H32C 109.5
C5A N1A C1A 117.15(15)
C6A N2A N3A 112.75(16)
C12A N3A N2A 110.74(16)
C7A N4A C11A 117.26(17)
N1A C1A C2A 123.46(17)
N1A C1A H1A1 118.3
C2A C1A H1A1 118.3
C1A C2A C3A 118.73(17)
C1A C2A H2A 120.6
C3A C2A H2A 120.6
C4A C3A C2A 118.13(16)
C4A C3A C6A 120.06(17)
C2A C3A C6A 121.80(17)
C5A C4A C3A 118.74(18)
C5A C4A H4A1 120.6
C3A C4A H4A1 120.6
N1A C5A C4A 123.72(17)
N1A C5A H5A 118.1
C4A C5A H5A 118.1
N2A C6A C3A 120.58(18)
N2A C6A H6A 119.7
C3A C6A H6A 119.7
N4A C7A C8A 123.6(2)
N4A C7A H7A1 118.2
C8A C7A H7A1 118.2
C9A C8A C7A 118.6(2)
C9A C8A H8A1 120.7
C7A C8A H8A1 120.7
C8A C9A C10A 118.37(17)
C8A C9A C12A 120.24(19)
C10A C9A C12A 121.39(18)
C11A C10A C9A 118.8(2)
C11A C10A H10A 120.6
C9A C10A H10A 120.6
N4A C11A C10A 123.4(2)
N4A C11A H11A 118.3
C10A C11A H11A 118.3
N3A C12A C9A 121.26(19)
N3A C12A H12A 119.4
C9A C12A H12A 119.4
C5B N1B C1B 116.28(17)
C6B N2B N3B 112.47(17)
C12B N3B N2B 112.35(17)
C7B N4B C11B 116.87(18)
N1B C1B C2B 124.14(19)
N1B C1B H1B 117.9
C2B C1B H1B 117.9
C3B C2B C1B 118.73(19)
C3B C2B H2B 120.6
C1B C2B H2B 120.6
C2B C3B C4B 117.38(17)
C2B C3B C6B 123.39(17)
C4B C3B C6B 119.17(17)
C3B C4B C5B 119.97(19)
C3B C4B H4B 120.0
C5B C4B H4B 120.0
N1B C5B C4B 123.49(19)
N1B C5B H5B 118.3
C4B C5B H5B 118.3
N2B C6B C3B 123.24(18)
N2B C6B H6B 118.4
C3B C6B H6B 118.4
N4B C7B C8B 123.66(19)
N4B C7B H7B 118.2
C8B C7B H7B 118.2
C9B C8B C7B 119.09(18)
C9B C8B H8B1 120.5
C7B C8B H8B1 120.5
C8B C9B C10B 118.01(18)
C8B C9B C12B 120.71(18)
C10B C9B C12B 121.27(18)
C11B C10B C9B 118.4(2)
C11B C10B H10B 120.8
C9B C10B H10B 120.8
N4B C11B C10B 123.9(2)
N4B C11B H11B 118.0
C10B C11B H11B 118.0
N3B C12B C9B 119.98(18)
N3B C12B H12B 120.0
C9B C12B H12B 120.0

loop_
_geom_bond_atom_site_label_1
_geom_bond_atom_site_label_2
_geom_bond_distance
O1 C3 1.3705(19)
O1 H1 0.8400
O2 C5 1.3813(19)
O2 H2 0.8400
O3 C11 1.3636(19)
O3 H3 0.8400
O4 C13 1.3800(18)
O4 H4 0.8400
O5 C19 1.3678(18)
O5 H5 0.8400
O6 C21 1.3748(18)
O6 H6 0.8400
O7 C27 1.3769(19)
O7 H7 0.8400
O8 C29 1.382(2)
O8 H8 0.8400
C1 C6 1.391(2)
C1 C2 1.392(2)
C1 H1A 0.9500
C2 C3 1.396(2)
C2 C31 1.516(2)
C3 C4 1.390(2)
C4 C5 1.386(2)
C4 H4A 0.9500
C5 C6 1.396(2)
C6 C7 1.516(2)
C7 C10 1.517(2)
C7 C8 1.525(2)
C7 H7A 1.0000
C8 H8A 0.9800
C8 H8B 0.9800
C8 H8C 0.9800
C9 C10 1.391(2)
C9 C14 1.398(2)
C9 H9 0.9500
C10 C11 1.397(2)
C11 C12 1.387(2)
C12 C13 1.386(2)
C12 H12 0.9500
C13 C14 1.393(2)
C14 C15 1.527(2)
C15 C18 1.526(2)
C15 C16 1.530(2)
C15 H15 1.0000
C16 H16A 0.9800
C16 H16B 0.9800
C16 H16C 0.9800
C17 C22 1.394(2)
C17 C18 1.395(2)
C17 H17 0.9500
C18 C19 1.398(2)
C19 C20 1.391(2)
C20 C21 1.389(2)
C20 H20 0.9500
C21 C22 1.398(2)
C22 C23 1.531(2)
C23 C26 1.522(2)
C23 C24 1.531(2)
C23 H23 1.0000
C24 H24A 0.9800
C24 H24B 0.9800
C24 H24C 0.9800
C25 C30 1.392(2)
C25 C26 1.400(2)
C25 H25 0.9500
C26 C27 1.399(2)
C27 C28 1.386(2)
C28 C29 1.385(2)
C28 H28 0.9500
C29 C30 1.392(2)
C30 C31 1.521(2)
C31 C32 1.525(2)
C31 H31 1.0000
C32 H32A 0.9800
C32 H32B 0.9800
C32 H32C 0.9800
N1A C5A 1.328(2)
N1A C1A 1.335(2)
N2A C6A 1.265(2)
N2A N3A 1.414(2)
N3A C12A 1.266(2)
N4A C7A 1.329(3)
N4A C11A 1.331(3)
C1A C2A 1.378(2)
C1A H1A1 0.9500
C2A C3A 1.388(3)
C2A H2A 0.9500
C3A C4A 1.384(3)
C3A C6A 1.475(2)
C4A C5A 1.379(3)
C4A H4A1 0.9500
C5A H5A 0.9500
C6A H6A 0.9500
C7A C8A 1.393(3)
C7A H7A1 0.9500
C8A C9A 1.375(3)
C8A H8A1 0.9500
C9A C10A 1.389(3)
C9A C12A 1.475(2)
C10A C11A 1.383(2)
C10A H10A 0.9500
C11A H11A 0.9500
C12A H12A 0.9500
N1B C5B 1.323(3)
N1B C1B 1.328(3)
N2B C6B 1.252(2)
N2B N3B 1.408(2)
N3B C12B 1.273(3)
N4B C7B 1.322(3)
N4B C11B 1.335(3)
C1B C2B 1.390(3)
C1B H1B 0.9500
C2B C3B 1.372(3)
C2B H2B 0.9500
C3B C4B 1.374(3)
C3B C6B 1.471(2)
C4B C5B 1.379(3)
C4B H4B 0.9500
C5B H5B 0.9500
C6B H6B 0.9500
C7B C8B 1.384(3)
C7B H7B 0.9500
C8B C9B 1.379(3)
C8B H8B1 0.9500
C9B C10B 1.389(3)
C9B C12B 1.472(3)
C10B C11B 1.380(3)
C10B H10B 0.9500
C11B H11B 0.9500
C12B H12B 0.9500

loop_
_geom_hbond_atom_site_label_D
_geom_hbond_atom_site_label_H
_geom_hbond_atom_site_label_A
_geom_hbond_site_symmetry_A
_geom_hbond_distance_DH
_geom_hbond_distance_HA
_geom_hbond_distance_DA
_geom_hbond_angle_DHA
O1 H1 N4B . 0.84 1.95 2.765(2) 162.3
O2 H2 N1A . 0.84 1.87 2.6986(17) 167.3
O3 H3 O2 3 0.84 1.99 2.8297(17) 172.4
O4 H4 O5 . 0.84 2.15 2.9265(17) 152.7
O5 H5 N4A 1_545 0.84 1.90 2.7338(19) 174.9
O6 H6 N1B 1_545 0.84 1.95 2.7855(19) 175.9
O7 H7 O6 . 0.84 2.14 2.9528(18) 162.6
O8 H8 N2B 2_544 0.84 2.11 2.947(2) 173.8
